data_4305375
loop_
_publ_author_name
'Hong Mei Peng'
'Guoyong Song'
'Yongxin Li'
'Xingwei Li'

_publ_section_title
;
Synthesis, Structures, and Solution Dynamics of Palladium Complexes of
Quinoline-Functionalized N-Heterocyclic Carbenes
;
_journal_name_full 'Inorganic Chemistry'
_journal_page_first 8031
_journal_page_last 8043
_journal_paper_doi 10.1021/ic800361v
_journal_volume 47
_journal_year 2008
_chemical_formula_moiety 'C34 H38 Cl2 N6 Pd'
_chemical_formula_sum 'C34 H38 Cl2 N6 Pd'
_chemical_formula_weight 708.00
_chemical_name_systematic
;

 ?

;
_space_group_IT_number 14
_symmetry_cell_setting monoclinic
_symmetry_space_group_name_Hall '-P 2yn'
_symmetry_space_group_name_H-M 'P 1 21/n 1'
_atom_sites_solution_hydrogens geom
_atom_sites_solution_primary direct
_atom_sites_solution_secondary difmap
_audit_creation_method SHELXL-97
_cell_angle_alpha 90.00
_cell_angle_beta 106.463(3)
_cell_angle_gamma 90.00
_cell_formula_units_Z 2
_cell_length_a 12.1693(5)
_cell_length_b 8.4018(4)
_cell_length_c 16.8050(7)
_cell_measurement_reflns_used 5073
_cell_measurement_temperature 173(2)
_cell_measurement_theta_max 30.43
_cell_measurement_theta_min 2.43
_cell_volume 1647.77(13)
_computing_cell_refinement 'Bruker SMART'
_computing_data_collection 'Bruker SMART'
_computing_data_reduction 'Bruker SAINT'
_computing_molecular_graphics 'Bruker SHELXTL'
_computing_publication_material 'Bruker SHELXTL'
_computing_structure_refinement 'SHELXL-97 (Sheldrick, 1997)'
_computing_structure_solution 'SHELXS-97 (Sheldrick, 1990)'
_diffrn_ambient_temperature 173(2)
_diffrn_measured_fraction_theta_full 0.994
_diffrn_measured_fraction_theta_max 0.994
_diffrn_measurement_device_type 'CCD area detector'
_diffrn_measurement_method 'phi and omega scans'
_diffrn_radiation_monochromator graphite
_diffrn_radiation_source 'fine-focus sealed tube'
_diffrn_radiation_type MoK\a
_diffrn_radiation_wavelength 0.71073
_diffrn_reflns_av_R_equivalents 0.0280
_diffrn_reflns_av_sigmaI/netI 0.0234
_diffrn_reflns_limit_h_max 15
_diffrn_reflns_limit_h_min -15
_diffrn_reflns_limit_k_max 10
_diffrn_reflns_limit_k_min -10
_diffrn_reflns_limit_l_max 20
_diffrn_reflns_limit_l_min -21
_diffrn_reflns_number 18034
_diffrn_reflns_theta_full 26.99
_diffrn_reflns_theta_max 26.99
_diffrn_reflns_theta_min 2.43
_exptl_absorpt_coefficient_mu 0.758
_exptl_absorpt_correction_T_max 0.8631
_exptl_absorpt_correction_T_min 0.8330
_exptl_absorpt_correction_type multi-scan
_exptl_absorpt_process_details sadabs
_exptl_crystal_colour colourless
_exptl_crystal_density_diffrn 1.427
_exptl_crystal_density_method 'not measured'
_exptl_crystal_description fragment
_exptl_crystal_F_000 728
_exptl_crystal_size_max 0.25
_exptl_crystal_size_mid 0.20
_exptl_crystal_size_min 0.20
_refine_diff_density_max 3.005
_refine_diff_density_min -1.144
_refine_diff_density_rms 0.169
_refine_ls_extinction_method none
_refine_ls_goodness_of_fit_ref 1.074
_refine_ls_hydrogen_treatment constr
_refine_ls_matrix_type full
_refine_ls_number_parameters 197
_refine_ls_number_reflns 3580
_refine_ls_number_restraints 0
_refine_ls_restrained_S_all 1.074
_refine_ls_R_factor_all 0.0597
_refine_ls_R_factor_gt 0.0554
_refine_ls_shift/su_max 0.000
_refine_ls_shift/su_mean 0.000
_refine_ls_structure_factor_coef Fsqd
_refine_ls_weighting_details 'calc w=1/[\s^2^(Fo^2^)+(0.1067P)^2^+7.5724P] where P=(Fo^2^+2Fc^2^)/3'
_refine_ls_weighting_scheme calc
_refine_ls_wR_factor_gt 0.1736
_refine_ls_wR_factor_ref 0.1791
_reflns_number_gt 3235
_reflns_number_total 3580
_reflns_threshold_expression >2sigma(I)
_cod_data_source_file ic800361v_si_002_1.cif
_cod_data_source_block lxw19
_cod_depositor_comments
;
The following automatic conversions were performed:
'_symmetry_cell_setting' value 'Monoclinic' changed to 'monoclinic'
according to '/home/saulius/struct/CIF-dictionaries/cif_core.dic'
dictionary named 'cif_core.dic' version 2.4.1 from 2010-06-29.

Automatic conversion script
Id: cif_fix_enum 1527 2010-12-29 10:47:43Z saulius 
;
_cod_original_cell_volume 1647.77(12)
_cod_database_code 4305375

loop_
_symmetry_equiv_pos_as_xyz
'x, y, z'
'-x+1/2, y+1/2, -z+1/2'
'-x, -y, -z'
'x-1/2, -y-1/2, z-1/2'

loop_
_atom_site_label
_atom_site_type_symbol
_atom_site_fract_x
_atom_site_fract_y
_atom_site_fract_z
_atom_site_U_iso_or_equiv
_atom_site_adp_type
_atom_site_occupancy
_atom_site_symmetry_multiplicity
_atom_site_calc_flag
_atom_site_refinement_flags
_atom_site_disorder_assembly
_atom_site_disorder_group
Pd1 Pd 0.5000 0.0000 0.0000 0.01941(19) Uani 1 2 d S . .
C1 C 0.5685(5) 0.3369(9) 0.4022(3) 0.0461(14) Uani 1 1 d . . .
H1 H 0.6373 0.3919 0.4288 0.055 Uiso 1 1 calc R . .
C2 C 0.5012(6) 0.2807(10) 0.4519(4) 0.0537(17) Uani 1 1 d . . .
H2 H 0.5251 0.2963 0.5103 0.064 Uiso 1 1 calc R . .
C3 C 0.4004(6) 0.2031(9) 0.4148(4) 0.0503(16) Uani 1 1 d . . .
H3 H 0.3531 0.1653 0.4470 0.060 Uiso 1 1 calc R . .
C4 C 0.3681(5) 0.1800(7) 0.3276(3) 0.0355(11) Uani 1 1 d . . .
C5 C 0.2659(5) 0.1017(8) 0.2842(4) 0.0445(14) Uani 1 1 d . . .
H5 H 0.2156 0.0618 0.3135 0.053 Uiso 1 1 calc R . .
C6 C 0.2391(5) 0.0832(8) 0.2000(4) 0.0434(13) Uani 1 1 d . . .
H6 H 0.1706 0.0297 0.1712 0.052 Uiso 1 1 calc R . .
C7 C 0.3128(4) 0.1429(6) 0.1558(3) 0.0331(11) Uani 1 1 d . . .
H7 H 0.2925 0.1295 0.0973 0.040 Uiso 1 1 calc R . .
C8 C 0.4126(4) 0.2199(5) 0.1948(3) 0.0250(9) Uani 1 1 d . . .
C9 C 0.4426(4) 0.2397(6) 0.2833(3) 0.0289(10) Uani 1 1 d . . .
C10 C 0.4952(4) 0.2810(6) 0.1492(3) 0.0252(9) Uani 1 1 d . . .
H10A H 0.5337 0.3778 0.1775 0.030 Uiso 1 1 calc R . .
H10B H 0.5548 0.1995 0.1517 0.030 Uiso 1 1 calc R . .
C11 C 0.4270(4) 0.2165(5) -0.0020(3) 0.0209(8) Uani 1 1 d . . .
C12 C 0.3811(4) 0.4609(6) 0.0352(3) 0.0289(10) Uani 1 1 d . . .
H12 H 0.3768 0.5510 0.0684 0.035 Uiso 1 1 calc R . .
C13 C 0.3336(4) 0.4458(6) -0.0466(3) 0.0290(10) Uani 1 1 d . . .
H13 H 0.2886 0.5232 -0.0826 0.035 Uiso 1 1 calc R . .
C14 C 0.3281(4) 0.2291(6) -0.1529(3) 0.0291(10) Uani 1 1 d . . .
H14A H 0.2578 0.2840 -0.1856 0.035 Uiso 1 1 calc R . .
H14B H 0.3091 0.1152 -0.1494 0.035 Uiso 1 1 calc R . .
C15 C 0.4195(4) 0.2437(6) -0.1982(3) 0.0317(10) Uani 1 1 d . . .
H15A H 0.4335 0.3575 -0.2071 0.038 Uiso 1 1 calc R . .
H15B H 0.4921 0.1966 -0.1639 0.038 Uiso 1 1 calc R . .
C16 C 0.3816(5) 0.1586(7) -0.2814(3) 0.0363(12) Uani 1 1 d . . .
H16A H 0.3751 0.0432 -0.2715 0.044 Uiso 1 1 calc R . .
H16B H 0.3047 0.1977 -0.3124 0.044 Uiso 1 1 calc R . .
C17 C 0.4627(6) 0.1824(9) -0.3340(4) 0.0514(16) Uani 1 1 d . . .
H17A H 0.4633 0.2950 -0.3491 0.077 Uiso 1 1 calc R . .
H17B H 0.4372 0.1179 -0.3845 0.077 Uiso 1 1 calc R . .
H17C H 0.5402 0.1498 -0.3025 0.077 Uiso 1 1 calc R . .
Cl1 Cl 0.68085(7) 0.12538(10) 0.02102(6) 0.0154(2) Uani 1 1 d . . .
N1 N 0.3625(3) 0.2962(5) -0.0689(2) 0.0258(8) Uani 1 1 d . . .
N2 N 0.4381(3) 0.3188(5) 0.0623(2) 0.0227(7) Uani 1 1 d . . .
N3 N 0.5418(4) 0.3180(6) 0.3209(3) 0.0343(10) Uani 1 1 d . . .

loop_
_atom_site_aniso_label
_atom_site_aniso_U_11
_atom_site_aniso_U_22
_atom_site_aniso_U_33
_atom_site_aniso_U_23
_atom_site_aniso_U_13
_atom_site_aniso_U_12
Pd1 0.0222(3) 0.0160(3) 0.0196(3) -0.00130(15) 0.00524(19) 0.00143(15)
C1 0.041(3) 0.068(4) 0.027(3) -0.008(3) 0.007(2) -0.008(3)
C2 0.057(4) 0.081(5) 0.026(3) -0.005(3) 0.016(3) -0.005(3)
C3 0.049(3) 0.076(5) 0.030(3) 0.003(3) 0.020(3) -0.004(3)
C4 0.038(3) 0.043(3) 0.030(2) 0.002(2) 0.017(2) 0.001(2)
C5 0.043(3) 0.055(4) 0.042(3) 0.005(3) 0.023(3) -0.011(3)
C6 0.038(3) 0.051(3) 0.043(3) -0.003(3) 0.014(2) -0.018(3)
C7 0.036(3) 0.035(3) 0.030(2) -0.002(2) 0.012(2) -0.007(2)
C8 0.029(2) 0.023(2) 0.025(2) -0.0017(17) 0.0110(18) 0.0021(17)
C9 0.031(2) 0.032(2) 0.026(2) -0.0002(19) 0.0119(19) 0.0031(19)
C10 0.028(2) 0.028(2) 0.020(2) -0.0030(17) 0.0074(17) -0.0029(18)
C11 0.0192(18) 0.020(2) 0.024(2) 0.0010(16) 0.0073(16) -0.0001(15)
C12 0.035(2) 0.021(2) 0.036(3) -0.001(2) 0.019(2) 0.0050(19)
C13 0.030(2) 0.025(2) 0.033(2) 0.0076(19) 0.0110(19) 0.0084(19)
C14 0.030(2) 0.034(3) 0.020(2) 0.0002(18) 0.0012(18) -0.0011(19)
C15 0.036(2) 0.033(3) 0.026(2) -0.0043(19) 0.008(2) -0.005(2)
C16 0.045(3) 0.038(3) 0.024(2) -0.004(2) 0.006(2) -0.004(2)
C17 0.059(4) 0.066(4) 0.033(3) -0.005(3) 0.019(3) -0.002(3)
Cl1 0.0121(4) 0.0077(4) 0.0260(5) -0.0030(3) 0.0046(3) -0.0010(3)
N1 0.0280(19) 0.0246(19) 0.0245(19) 0.0015(15) 0.0069(15) 0.0031(15)
N2 0.0267(18) 0.0204(18) 0.0225(18) -0.0008(14) 0.0095(15) -0.0001(14)
N3 0.031(2) 0.047(3) 0.026(2) -0.0061(19) 0.0103(17) -0.0040(19)

loop_
_atom_type_symbol
_atom_type_description
_atom_type_scat_dispersion_real
_atom_type_scat_dispersion_imag
_atom_type_scat_source
C C 0.0033 0.0016 'International Tables Vol C Tables 4.2.6.8 and 6.1.1.4'
H H 0.0000 0.0000 'International Tables Vol C Tables 4.2.6.8 and 6.1.1.4'
N N 0.0061 0.0033 'International Tables Vol C Tables 4.2.6.8 and 6.1.1.4'
Cl Cl 0.1484 0.1585 'International Tables Vol C Tables 4.2.6.8 and 6.1.1.4'
Pd Pd -0.9988 1.0072 'International Tables Vol C Tables 4.2.6.8 and 6.1.1.4'

loop_
_geom_angle_atom_site_label_1
_geom_angle_atom_site_label_2
_geom_angle_atom_site_label_3
_geom_angle
_geom_angle_site_symmetry_1
_geom_angle_site_symmetry_3
_geom_angle_publ_flag
C11 Pd1 C11 180.0(2) 3_655 . ?
C11 Pd1 Cl1 90.71(12) 3_655 . ?
C11 Pd1 Cl1 89.29(12) . . ?
C11 Pd1 Cl1 89.29(12) 3_655 3_655 ?
C11 Pd1 Cl1 90.71(12) . 3_655 ?
Cl1 Pd1 Cl1 180.00(4) . 3_655 ?
N3 C1 C2 124.0(6) . . ?
N3 C1 H1 118.0 . . ?
C2 C1 H1 118.0 . . ?
C3 C2 C1 119.1(5) . . ?
C3 C2 H2 120.5 . . ?
C1 C2 H2 120.5 . . ?
C2 C3 C4 119.0(5) . . ?
C2 C3 H3 120.5 . . ?
C4 C3 H3 120.5 . . ?
C5 C4 C3 122.9(5) . . ?
C5 C4 C9 119.5(5) . . ?
C3 C4 C9 117.6(5) . . ?
C6 C5 C4 120.3(5) . . ?
C6 C5 H5 119.8 . . ?
C4 C5 H5 119.8 . . ?
C5 C6 C7 120.3(5) . . ?
C5 C6 H6 119.9 . . ?
C7 C6 H6 119.9 . . ?
C8 C7 C6 121.9(5) . . ?
C8 C7 H7 119.1 . . ?
C6 C7 H7 119.1 . . ?
C7 C8 C9 118.7(4) . . ?
C7 C8 C10 123.0(4) . . ?
C9 C8 C10 118.3(4) . . ?
N3 C9 C4 122.8(4) . . ?
N3 C9 C8 117.8(4) . . ?
C4 C9 C8 119.4(5) . . ?
N2 C10 C8 112.5(4) . . ?
N2 C10 H10A 109.1 . . ?
C8 C10 H10A 109.1 . . ?
N2 C10 H10B 109.1 . . ?
C8 C10 H10B 109.1 . . ?
H10A C10 H10B 107.8 . . ?
N1 C11 N2 104.5(4) . . ?
N1 C11 Pd1 127.5(3) . . ?
N2 C11 Pd1 127.9(3) . . ?
C13 C12 N2 106.6(4) . . ?
C13 C12 H12 126.7 . . ?
N2 C12 H12 126.7 . . ?
C12 C13 N1 107.2(4) . . ?
C12 C13 H13 126.4 . . ?
N1 C13 H13 126.4 . . ?
N1 C14 C15 113.6(4) . . ?
N1 C14 H14A 108.8 . . ?
C15 C14 H14A 108.8 . . ?
N1 C14 H14B 108.8 . . ?
C15 C14 H14B 108.8 . . ?
H14A C14 H14B 107.7 . . ?
C16 C15 C14 110.4(4) . . ?
C16 C15 H15A 109.6 . . ?
C14 C15 H15A 109.6 . . ?
C16 C15 H15B 109.6 . . ?
C14 C15 H15B 109.6 . . ?
H15A C15 H15B 108.1 . . ?
C17 C16 C15 113.4(5) . . ?
C17 C16 H16A 108.9 . . ?
C15 C16 H16A 108.9 . . ?
C17 C16 H16B 108.9 . . ?
C15 C16 H16B 108.9 . . ?
H16A C16 H16B 107.7 . . ?
C16 C17 H17A 109.5 . . ?
C16 C17 H17B 109.5 . . ?
H17A C17 H17B 109.5 . . ?
C16 C17 H17C 109.5 . . ?
H17A C17 H17C 109.5 . . ?
H17B C17 H17C 109.5 . . ?
C11 N1 C13 110.9(4) . . ?
C11 N1 C14 123.4(4) . . ?
C13 N1 C14 125.7(4) . . ?
C11 N2 C12 110.9(4) . . ?
C11 N2 C10 124.6(4) . . ?
C12 N2 C10 124.4(4) . . ?
C1 N3 C9 117.6(5) . . ?

loop_
_geom_bond_atom_site_label_1
_geom_bond_atom_site_label_2
_geom_bond_distance
_geom_bond_site_symmetry_2
_geom_bond_publ_flag
Pd1 C11 2.020(4) 3_655 ?
Pd1 C11 2.020(4) . ?
Pd1 Cl1 2.3744(8) . ?
Pd1 Cl1 2.3744(8) 3_655 ?
C1 N3 1.322(7) . ?
C1 C2 1.406(9) . ?
C1 H1 0.9500 . ?
C2 C3 1.372(10) . ?
C2 H2 0.9500 . ?
C3 C4 1.418(7) . ?
C3 H3 0.9500 . ?
C4 C5 1.413(8) . ?
C4 C9 1.419(7) . ?
C5 C6 1.367(8) . ?
C5 H5 0.9500 . ?
C6 C7 1.408(7) . ?
C6 H6 0.9500 . ?
C7 C8 1.368(7) . ?
C7 H7 0.9500 . ?
C8 C9 1.437(6) . ?
C8 C10 1.516(6) . ?
C9 N3 1.363(7) . ?
C10 N2 1.464(6) . ?
C10 H10A 0.9900 . ?
C10 H10B 0.9900 . ?
C11 N1 1.352(6) . ?
C11 N2 1.357(6) . ?
C12 C13 1.338(7) . ?
C12 N2 1.390(6) . ?
C12 H12 0.9500 . ?
C13 N1 1.385(6) . ?
C13 H13 0.9500 . ?
C14 N1 1.466(6) . ?
C14 C15 1.521(7) . ?
C14 H14A 0.9900 . ?
C14 H14B 0.9900 . ?
C15 C16 1.521(7) . ?
C15 H15A 0.9900 . ?
C15 H15B 0.9900 . ?
C16 C17 1.514(8) . ?
C16 H16A 0.9900 . ?
C16 H16B 0.9900 . ?
C17 H17A 0.9800 . ?
C17 H17B 0.9800 . ?
C17 H17C 0.9800 . ?
